data_4134771
loop_
_publ_author_name
'Zeman, Charles J.'
'Shen, Yu-Hsuan'
'Heller, Jessica'
'Abboud, Khalil A.'
'Schanze, Kirk S.'
'Veige, Adam S.'

_publ_section_title
;
 Excited State Turn-On of Aurophilicity and Tunability of Relativistic
 Effects in a Series of Digold Triazolates Synthesized via iClick.
;
_journal_name_full 'Journal of the American Chemical Society'
_journal_paper_doi 10.1021/jacs.0c01624
_journal_year 2020
_chemical_formula_sum 'C46 H35 Au2 N3 P2 S2'
_chemical_formula_weight 1149.76
_space_group_crystal_system monoclinic
_space_group_IT_number 14
_space_group_name_Hall '-P 2yn'
_space_group_name_H-M_alt 'P 1 21/n 1'
_atom_sites_solution_hydrogens geom
_atom_sites_solution_primary direct
_atom_sites_solution_secondary difmap
_audit_creation_method SHELXL-2018/3
_audit_update_record
;
2020-01-09 # Formatted by publCIF

;
_cell_angle_alpha 90
_cell_angle_beta 100.260(2)
_cell_angle_gamma 90
_cell_formula_units_Z 4
_cell_length_a 12.5803(14)
_cell_length_b 13.1347(14)
_cell_length_c 25.578(3)
_cell_measurement_reflns_used 9824
_cell_measurement_temperature 100(2)
_cell_measurement_theta_max 28.0
_cell_measurement_theta_min 2.0
_cell_volume 4158.9(8)
_computing_cell_refinement 'Bruker APEX3 (Bruker, 2014)'
_computing_data_collection 'Bruker APEX3 (Bruker, 2014)'
_computing_data_reduction 'Bruker Apex3 SAINT (Bruker, 2014)'
_computing_molecular_graphics 'XP in SHELXTL-plus, Bruker 2014'
_computing_publication_material 'SHELXL2014/7, Acta Cryst. C71, 3-8'
_computing_structure_refinement 'SHELXL2014/7, Acta Cryst. C71, 3-8'
_computing_structure_solution 'SHELXL2014/7, Acta Cryst. C71, 3-8'
_diffrn_ambient_temperature 100(2)
_diffrn_measured_fraction_theta_full 0.999
_diffrn_measured_fraction_theta_max 1.000
_diffrn_measurement_device_type 'Bruker D8 Venture'
_diffrn_measurement_method 'phi and omega scans'
_diffrn_radiation_type MoK\a
_diffrn_radiation_wavelength 0.71073
_diffrn_reflns_av_R_equivalents 0.0977
_diffrn_reflns_av_unetI/netI 0.0417
_diffrn_reflns_Laue_measured_fraction_full 0.999
_diffrn_reflns_Laue_measured_fraction_max 1.000
_diffrn_reflns_limit_h_max 16
_diffrn_reflns_limit_h_min -16
_diffrn_reflns_limit_k_max 17
_diffrn_reflns_limit_k_min -17
_diffrn_reflns_limit_l_max 33
_diffrn_reflns_limit_l_min -33
_diffrn_reflns_number 127998
_diffrn_reflns_point_group_measured_fraction_full 0.999
_diffrn_reflns_point_group_measured_fraction_max 1.000
_diffrn_reflns_theta_full 25.000
_diffrn_reflns_theta_max 27.500
_diffrn_reflns_theta_min 1.958
_diffrn_source 'I\mS microsource 3.0'
_exptl_absorpt_coefficient_mu 7.261
_exptl_absorpt_correction_type multi-scan
_exptl_absorpt_process_details 'Sheldrick, G. M., sadabs (2014). Acta Cryst. C71, 3.'
_exptl_crystal_colour yellow
_exptl_crystal_density_diffrn 1.836
_exptl_crystal_description plate
_exptl_crystal_F_000 2208
_exptl_crystal_size_max 0.170
_exptl_crystal_size_mid 0.073
_exptl_crystal_size_min 0.023
_exptl_transmission_factor_max 0.2679
_exptl_transmission_factor_min 0.1717
_refine_diff_density_max 6.033
_refine_diff_density_min -2.002
_refine_diff_density_rms 0.252
_refine_ls_extinction_method none
_refine_ls_goodness_of_fit_ref 1.070
_refine_ls_hydrogen_treatment constr
_refine_ls_matrix_type full
_refine_ls_number_parameters 497
_refine_ls_number_reflns 9551
_refine_ls_number_restraints 6
_refine_ls_restrained_S_all 1.070
_refine_ls_R_factor_all 0.0668
_refine_ls_R_factor_gt 0.0575
_refine_ls_shift/su_max 0.001
_refine_ls_shift/su_mean 0.000
_refine_ls_structure_factor_coef Fsqd
_refine_ls_weighting_details 'w=1/[\s^2^(Fo^2^)+(0.0590P)^2^+86.4392P] where P=(Fo^2^+2Fc^2^)/3'
_refine_ls_weighting_scheme calc
_refine_ls_wR_factor_gt 0.1381
_refine_ls_wR_factor_ref 0.1442
_reflns_Friedel_coverage 0.000
_reflns_number_gt 8312
_reflns_number_total 9551
_reflns_threshold_expression 'I > 2\s(I)'
_cod_data_source_file ja0c01624_si_001.cif
_cod_data_source_block jh1
_cod_original_cell_volume 4158.8(8)
_cod_original_sg_symbol_H-M 'P 21/n'
_cod_database_code 4134771
_shelx_shelxl_version_number 2018/3
_shelx_space_group_comment
; 
The symmetry employed for this shelxl refinement is uniquely defined 
by the following loop, which should always be used as a source of 
symmetry information in preference to the above space-group names. 
They are only intended as comments. 
;
_shelx_estimated_absorpt_t_min 0.372
_shelx_estimated_absorpt_t_max 0.851
_publcif_funding_html
;
;

loop_
_space_group_symop_operation_xyz
'x, y, z'
'-x+1/2, y+1/2, -z+1/2'
'-x, -y, -z'
'x-1/2, -y-1/2, z-1/2'

loop_
_atom_site_label
_atom_site_type_symbol
_atom_site_fract_x
_atom_site_fract_y
_atom_site_fract_z
_atom_site_U_iso_or_equiv
_atom_site_adp_type
_atom_site_occupancy
_atom_site_site_symmetry_order
_atom_site_calc_flag
_atom_site_refinement_flags_posn
_atom_site_refinement_flags_adp
_atom_site_refinement_flags_occupancy
_atom_site_disorder_assembly
_atom_site_disorder_group
Au1 Au 0.62353(3) 0.35484(2) 0.62242(2) 0.02023(10) Uani 1 1 d . . . . .
Au2 Au 0.57310(3) 0.08915(2) 0.60365(2) 0.02085(10) Uani 1 1 d . . . . .
S1 S 0.43019(19) 0.53284(17) 0.65270(9) 0.0248(4) Uani 1 1 d . . . . .
S2 S 0.2769(3) 0.8000(2) 0.70898(15) 0.0359(10) Uani 0.850(13) 1 d D . P A 1
C8 C 0.4259(15) 0.7790(14) 0.6554(8) 0.0359(10) Uani 0.850(13) 1 d D . P A 1
H8A H 0.471063 0.753189 0.632396 0.043 Uiso 0.850(13) 1 calc R U P A 1
C9 C 0.4193(11) 0.8853(10) 0.6712(6) 0.0359(10) Uani 0.850(13) 1 d D . P A 1
H9A H 0.468740 0.935641 0.663801 0.043 Uiso 0.850(13) 1 calc R U P A 1
C10 C 0.3394(11) 0.9061(10) 0.6966(6) 0.0359(10) Uani 0.850(13) 1 d D . P A 1
H10A H 0.320387 0.972503 0.706393 0.043 Uiso 0.850(13) 1 calc R U P A 1
S2' S 0.4580(16) 0.775(2) 0.6610(10) 0.045(7) Uani 0.150(13) 1 d D . P A 2
C8' C 0.293(5) 0.833(5) 0.693(3) 0.045(7) Uani 0.150(13) 1 d D . P A 2
H8'A H 0.220637 0.837683 0.699473 0.054 Uiso 0.150(13) 1 calc R U P A 2
C9' C 0.370(5) 0.917(4) 0.695(3) 0.045(7) Uani 0.150(13) 1 d D . P A 2
H9'A H 0.355405 0.982573 0.707720 0.054 Uiso 0.150(13) 1 calc R U P A 2
C10' C 0.460(5) 0.896(3) 0.678(3) 0.045(7) Uani 0.150(13) 1 d D . P A 2
H10B H 0.516511 0.943393 0.675132 0.054 Uiso 0.150(13) 1 calc R U P A 2
P1 P 0.79406(19) 0.41627(17) 0.62359(9) 0.0211(4) Uani 1 1 d . . . . .
P2 P 0.68918(18) -0.02495(18) 0.58116(9) 0.0216(4) Uani 1 1 d . . . . .
N1 N 0.4643(6) 0.1892(6) 0.6234(3) 0.0216(15) Uani 1 1 d . . . . .
N2 N 0.3668(6) 0.1595(6) 0.6353(3) 0.0256(17) Uani 1 1 d . . . . .
N3 N 0.3184(7) 0.2437(6) 0.6475(4) 0.0290(17) Uani 1 1 d . . . . .
C1 C 0.4786(7) 0.2919(6) 0.6293(3) 0.0203(17) Uani 1 1 d . . . . .
C2 C 0.3856(7) 0.3255(7) 0.6453(3) 0.0216(17) Uani 1 1 d . . . . .
C3 C 0.3509(7) 0.4263(6) 0.6581(3) 0.0209(17) Uani 1 1 d . . . . .
C4 C 0.2575(8) 0.4535(7) 0.6758(4) 0.0272(19) Uani 1 1 d . . . . .
H4A H 0.203753 0.405826 0.681316 0.033 Uiso 1 1 calc R U . . .
C5 C 0.2493(9) 0.5584(8) 0.6850(4) 0.030(2) Uani 1 1 d . . . . .
H5A H 0.189448 0.589060 0.696873 0.036 Uiso 1 1 calc R U . . .
C6 C 0.3397(8) 0.6133(7) 0.6747(4) 0.0264(19) Uani 1 1 d . . . . .
C7 C 0.3570(9) 0.7233(7) 0.6788(4) 0.032(2) Uani 1 1 d . . . . .
C11 C 0.8244(8) 0.5143(7) 0.6737(4) 0.028(2) Uani 1 1 d . . . . .
C12 C 0.7490(9) 0.5902(8) 0.6747(4) 0.031(2) Uani 1 1 d . . . . .
H12A H 0.683432 0.589170 0.649635 0.037 Uiso 1 1 calc R U . . .
C13 C 0.7681(10) 0.6686(8) 0.7121(4) 0.036(2) Uani 1 1 d . . . . .
H13A H 0.715764 0.720608 0.712656 0.044 Uiso 1 1 calc R U . . .
C14 C 0.8646(10) 0.6698(8) 0.7488(4) 0.036(2) Uani 1 1 d . . . . .
H14A H 0.878162 0.722987 0.774298 0.044 Uiso 1 1 calc R U . . .
C15 C 0.9399(10) 0.5946(8) 0.7481(4) 0.034(2) Uani 1 1 d . . . . .
H15A H 1.004404 0.595115 0.773856 0.040 Uiso 1 1 calc R U . . .
C16 C 0.9232(8) 0.5171(8) 0.7100(4) 0.029(2) Uani 1 1 d . . . . .
H16A H 0.977345 0.467246 0.708625 0.035 Uiso 1 1 calc R U . . .
C21 C 0.8956(8) 0.3181(7) 0.6415(4) 0.0262(19) Uani 1 1 d . . . . .
C22 C 0.9840(8) 0.3069(9) 0.6164(5) 0.038(2) Uani 1 1 d . . . . .
H22A H 0.993779 0.351793 0.588507 0.046 Uiso 1 1 calc R U . . .
C23 C 1.0574(10) 0.2302(10) 0.6322(7) 0.058(4) Uani 1 1 d . . . . .
H23A H 1.115953 0.221395 0.613752 0.069 Uiso 1 1 calc R U . . .
C24 C 1.0492(11) 0.1667(9) 0.6734(6) 0.053(4) Uani 1 1 d . . . . .
H24A H 1.103587 0.117541 0.685061 0.064 Uiso 1 1 calc R U . . .
C25 C 0.9594(10) 0.1753(9) 0.6979(5) 0.043(3) Uani 1 1 d . . . . .
H25A H 0.950810 0.130827 0.726115 0.051 Uiso 1 1 calc R U . . .
C26 C 0.8829(10) 0.2490(8) 0.6809(4) 0.036(2) Uani 1 1 d . . . . .
H26A H 0.820005 0.252403 0.696551 0.043 Uiso 1 1 calc R U . . .
C31 C 0.8212(7) 0.4738(7) 0.5629(4) 0.0237(18) Uani 1 1 d . . . . .
C32 C 0.8799(8) 0.5634(7) 0.5622(4) 0.028(2) Uani 1 1 d . . . . .
H32A H 0.910324 0.596243 0.594511 0.034 Uiso 1 1 calc R U . . .
C33 C 0.8938(10) 0.6050(9) 0.5129(5) 0.041(3) Uani 1 1 d . . . . .
H33A H 0.936672 0.664278 0.512000 0.049 Uiso 1 1 calc R U . . .
C34 C 0.8461(11) 0.5603(11) 0.4670(5) 0.050(3) Uani 1 1 d . . . . .
H34A H 0.850313 0.592565 0.434162 0.060 Uiso 1 1 calc R U . . .
C35 C 0.7911(9) 0.4684(10) 0.4665(4) 0.040(3) Uani 1 1 d . . . . .
H35A H 0.763549 0.434764 0.434063 0.048 Uiso 1 1 calc R U . . .
C36 C 0.7777(9) 0.4275(8) 0.5145(4) 0.032(2) Uani 1 1 d . . . . .
H36A H 0.737755 0.366168 0.514791 0.038 Uiso 1 1 calc R U . . .
C41 C 0.6205(7) -0.1415(7) 0.5570(3) 0.0228(18) Uani 1 1 d . . . . .
C42 C 0.6741(10) -0.2342(9) 0.5552(6) 0.049(3) Uani 1 1 d . . . . .
H42A H 0.749687 -0.238180 0.567877 0.058 Uiso 1 1 calc R U . . .
C43 C 0.6176(10) -0.3207(9) 0.5349(6) 0.049(3) Uani 1 1 d . . . . .
H43A H 0.654830 -0.383383 0.533756 0.059 Uiso 1 1 calc R U . . .
C44 C 0.5080(9) -0.3161(8) 0.5166(4) 0.035(2) Uani 1 1 d . . . . .
H44A H 0.469532 -0.375113 0.502582 0.043 Uiso 1 1 calc R U . . .
C45 C 0.4543(9) -0.2248(8) 0.5188(4) 0.035(2) Uani 1 1 d . . . . .
H45A H 0.378700 -0.221219 0.506086 0.041 Uiso 1 1 calc R U . . .
C46 C 0.5105(8) -0.1378(7) 0.5394(4) 0.030(2) Uani 1 1 d . . . . .
H46A H 0.472664 -0.075762 0.541364 0.036 Uiso 1 1 calc R U . . .
C51 C 0.7984(8) -0.0597(7) 0.6344(3) 0.0239(18) Uani 1 1 d . . . . .
C52 C 0.7840(8) -0.0481(7) 0.6869(4) 0.0268(19) Uani 1 1 d . . . . .
H52A H 0.717488 -0.023022 0.694434 0.032 Uiso 1 1 calc R U . . .
C53 C 0.8678(8) -0.0735(7) 0.7283(4) 0.028(2) Uani 1 1 d . . . . .
H53A H 0.857925 -0.066295 0.764041 0.034 Uiso 1 1 calc R U . . .
C54 C 0.9661(9) -0.1094(8) 0.7174(4) 0.033(2) Uani 1 1 d . . . . .
H54A H 1.023400 -0.125792 0.745661 0.039 Uiso 1 1 calc R U . . .
C55 C 0.9792(9) -0.1208(10) 0.6650(4) 0.040(3) Uani 1 1 d . . . . .
H55A H 1.045353 -0.146518 0.657342 0.048 Uiso 1 1 calc R U . . .
C56 C 0.8961(8) -0.0949(9) 0.6235(4) 0.035(2) Uani 1 1 d . . . . .
H56A H 0.906395 -0.101217 0.587693 0.042 Uiso 1 1 calc R U . . .
C61 C 0.7563(8) 0.0211(8) 0.5279(4) 0.028(2) Uani 1 1 d . . . . .
C62 C 0.8223(8) 0.1078(9) 0.5393(4) 0.035(2) Uani 1 1 d . . . . .
H62A H 0.834700 0.137063 0.573853 0.042 Uiso 1 1 calc R U . . .
C63 C 0.8683(10) 0.1491(10) 0.4990(5) 0.047(3) Uani 1 1 d . . . . .
H63A H 0.912690 0.207733 0.506429 0.056 Uiso 1 1 calc R U . . .
C64 C 0.8525(12) 0.1089(12) 0.4487(5) 0.052(3) Uani 1 1 d . . . . .
H64A H 0.885811 0.138475 0.421854 0.063 Uiso 1 1 calc R U . . .
C65 C 0.7855(10) 0.0223(11) 0.4379(5) 0.046(3) Uani 1 1 d . . . . .
H65A H 0.772368 -0.006101 0.403203 0.055 Uiso 1 1 calc R U . . .
C66 C 0.7388(9) -0.0214(9) 0.4778(4) 0.033(2) Uani 1 1 d . . . . .
H66A H 0.694979 -0.080347 0.470635 0.039 Uiso 1 1 calc R U . . .

loop_
_atom_site_aniso_label
_atom_site_aniso_U_11
_atom_site_aniso_U_22
_atom_site_aniso_U_33
_atom_site_aniso_U_23
_atom_site_aniso_U_13
_atom_site_aniso_U_12
Au1 0.02243(17) 0.01891(16) 0.01959(16) -0.00132(12) 0.00441(12) -0.00171(12)
Au2 0.02198(17) 0.01832(16) 0.02231(17) -0.00206(12) 0.00412(12) 0.00001(12)
S1 0.0243(11) 0.0189(10) 0.0307(11) -0.0007(9) 0.0030(9) -0.0004(8)
S2 0.0342(17) 0.0236(15) 0.0477(19) -0.0095(12) 0.0018(13) 0.0028(12)
C8 0.0342(17) 0.0236(15) 0.0477(19) -0.0095(12) 0.0018(13) 0.0028(12)
C9 0.0342(17) 0.0236(15) 0.0477(19) -0.0095(12) 0.0018(13) 0.0028(12)
C10 0.0342(17) 0.0236(15) 0.0477(19) -0.0095(12) 0.0018(13) 0.0028(12)
S2' 0.033(11) 0.060(13) 0.043(11) 0.023(9) 0.009(9) -0.019(11)
C8' 0.033(11) 0.060(13) 0.043(11) 0.023(9) 0.009(9) -0.019(11)
C9' 0.033(11) 0.060(13) 0.043(11) 0.023(9) 0.009(9) -0.019(11)
C10' 0.033(11) 0.060(13) 0.043(11) 0.023(9) 0.009(9) -0.019(11)
P1 0.0232(11) 0.0211(10) 0.0193(10) -0.0010(8) 0.0045(8) -0.0017(9)
P2 0.0204(11) 0.0224(11) 0.0213(10) -0.0028(9) 0.0020(8) 0.0017(9)
N1 0.020(4) 0.024(4) 0.020(3) -0.001(3) 0.002(3) 0.000(3)
N2 0.014(3) 0.026(4) 0.037(4) -0.011(3) 0.005(3) -0.001(3)
N3 0.024(4) 0.022(4) 0.044(5) -0.006(3) 0.012(3) -0.001(3)
C1 0.027(4) 0.015(4) 0.018(4) 0.002(3) 0.002(3) -0.003(3)
C2 0.025(4) 0.020(4) 0.020(4) -0.001(3) 0.005(3) -0.003(3)
C3 0.027(4) 0.017(4) 0.018(4) 0.001(3) 0.001(3) -0.001(3)
C4 0.037(5) 0.021(4) 0.025(4) 0.002(4) 0.006(4) 0.004(4)
C5 0.038(6) 0.029(5) 0.023(4) -0.004(4) 0.003(4) 0.013(4)
C6 0.039(5) 0.019(4) 0.021(4) 0.000(3) 0.005(4) 0.006(4)
C7 0.046(6) 0.021(4) 0.026(5) 0.000(4) -0.003(4) -0.003(4)
C11 0.034(5) 0.026(5) 0.024(4) -0.003(4) 0.007(4) -0.012(4)
C12 0.035(5) 0.032(5) 0.027(5) -0.002(4) 0.010(4) 0.005(4)
C13 0.051(7) 0.027(5) 0.032(5) -0.010(4) 0.010(5) -0.002(5)
C14 0.062(7) 0.024(5) 0.023(5) -0.006(4) 0.008(5) -0.012(5)
C15 0.046(6) 0.033(5) 0.022(5) -0.005(4) 0.006(4) -0.010(5)
C16 0.029(5) 0.027(5) 0.029(5) -0.002(4) -0.001(4) -0.009(4)
C21 0.035(5) 0.018(4) 0.023(4) -0.005(3) -0.001(4) -0.001(4)
C22 0.025(5) 0.039(6) 0.050(6) 0.009(5) 0.008(5) -0.005(5)
C23 0.031(6) 0.045(7) 0.099(12) 0.005(7) 0.016(7) 0.006(5)
C24 0.039(7) 0.032(6) 0.076(9) 0.006(6) -0.020(6) 0.003(5)
C25 0.050(7) 0.030(5) 0.040(6) 0.007(5) -0.013(5) 0.002(5)
C26 0.045(6) 0.028(5) 0.033(5) -0.001(4) 0.002(5) 0.000(5)
C31 0.020(4) 0.026(4) 0.026(4) 0.003(4) 0.005(3) 0.002(4)
C32 0.026(5) 0.023(4) 0.035(5) 0.003(4) 0.004(4) -0.009(4)
C33 0.041(6) 0.043(6) 0.037(6) 0.014(5) 0.003(5) -0.011(5)
C34 0.047(7) 0.070(9) 0.036(6) 0.020(6) 0.012(5) -0.012(6)
C35 0.035(6) 0.062(8) 0.022(5) 0.003(5) -0.001(4) -0.010(5)
C36 0.034(5) 0.033(5) 0.027(5) -0.001(4) 0.003(4) -0.008(4)
C41 0.025(4) 0.025(4) 0.018(4) 0.004(3) 0.004(3) 0.002(4)
C42 0.038(6) 0.031(6) 0.071(9) -0.016(6) -0.007(6) 0.014(5)
C43 0.044(7) 0.027(5) 0.066(8) -0.019(5) -0.013(6) 0.009(5)
C44 0.046(6) 0.027(5) 0.029(5) -0.012(4) -0.003(4) -0.005(5)
C45 0.035(6) 0.029(5) 0.037(5) -0.003(4) -0.002(4) -0.009(4)
C46 0.032(5) 0.022(4) 0.034(5) -0.004(4) 0.001(4) 0.001(4)
C51 0.025(5) 0.027(4) 0.018(4) 0.000(3) 0.002(3) 0.000(4)
C52 0.031(5) 0.020(4) 0.030(5) -0.004(4) 0.004(4) 0.004(4)
C53 0.037(5) 0.030(5) 0.017(4) 0.001(4) 0.003(4) -0.004(4)
C54 0.034(5) 0.040(6) 0.021(5) 0.003(4) -0.004(4) 0.005(4)
C55 0.029(5) 0.061(7) 0.030(5) 0.001(5) 0.003(4) 0.011(5)
C56 0.026(5) 0.056(7) 0.023(5) 0.002(5) 0.003(4) 0.012(5)
C61 0.025(5) 0.033(5) 0.025(4) 0.002(4) 0.002(4) 0.004(4)
C62 0.028(5) 0.043(6) 0.033(5) -0.004(5) 0.006(4) -0.009(5)
C63 0.044(7) 0.055(8) 0.044(7) -0.003(6) 0.013(5) -0.019(6)
C64 0.059(8) 0.071(9) 0.033(6) 0.010(6) 0.027(6) 0.002(7)
C65 0.042(6) 0.068(8) 0.028(5) -0.013(6) 0.009(5) -0.006(6)
C66 0.033(5) 0.038(6) 0.028(5) -0.001(4) 0.006(4) 0.000(4)

loop_
_atom_type_symbol
_atom_type_description
_atom_type_scat_dispersion_real
_atom_type_scat_dispersion_imag
_atom_type_scat_source
C C 0.0033 0.0016 'International Tables Vol C Tables 4.2.6.8 and 6.1.1.4'
H H 0.0000 0.0000 'International Tables Vol C Tables 4.2.6.8 and 6.1.1.4'
Au Au -2.0133 8.8022 'International Tables Vol C Tables 4.2.6.8 and 6.1.1.4'
N N 0.0061 0.0033 'International Tables Vol C Tables 4.2.6.8 and 6.1.1.4'
P P 0.1023 0.0942 'International Tables Vol C Tables 4.2.6.8 and 6.1.1.4'
S S 0.1246 0.1234 'International Tables Vol C Tables 4.2.6.8 and 6.1.1.4'

loop_
_geom_angle_atom_site_label_1
_geom_angle_atom_site_label_2
_geom_angle_atom_site_label_3
_geom_angle
_geom_angle_site_symmetry_1
_geom_angle_site_symmetry_3
_geom_angle_publ_flag
C1 Au1 P1 173.4(2) . . ?
N1 Au2 P2 178.2(2) . . ?
C6 S1 C3 92.7(5) . . ?
C10 S2 C7 94.1(6) . . ?
C7 C8 C9 108.7(14) . . ?
C7 C8 H8A 125.6 . . ?
C9 C8 H8A 125.6 . . ?
C10 C9 C8 114.9(14) . . ?
C10 C9 H9A 122.6 . . ?
C8 C9 H9A 122.6 . . ?
C9 C10 S2 110.5(10) . . ?
C9 C10 H10A 124.8 . . ?
S2 C10 H10A 124.8 . . ?
C7 S2' C10' 108.6(19) . . ?
C9' C8' C7 108(3) . . ?
C9' C8' H8'A 126.2 . . ?
C7 C8' H8'A 126.2 . . ?
C10' C9' C8' 116(3) . . ?
C10' C9' H9'A 121.9 . . ?
C8' C9' H9'A 121.9 . . ?
C9' C10' S2' 108(2) . . ?
C9' C10' H10B 126.0 . . ?
S2' C10' H10B 126.0 . . ?
C11 P1 C31 105.1(4) . . ?
C11 P1 C21 106.1(5) . . ?
C31 P1 C21 106.3(4) . . ?
C11 P1 Au1 109.8(3) . . ?
C31 P1 Au1 117.1(3) . . ?
C21 P1 Au1 111.7(3) . . ?
C41 P2 C51 107.1(4) . . ?
C41 P2 C61 106.3(4) . . ?
C51 P2 C61 104.7(4) . . ?
C41 P2 Au2 111.1(3) . . ?
C51 P2 Au2 114.7(3) . . ?
C61 P2 Au2 112.3(3) . . ?
C1 N1 N2 111.2(7) . . ?
C1 N1 Au2 126.0(6) . . ?
N2 N1 Au2 122.8(6) . . ?
N3 N2 N1 106.3(7) . . ?
N2 N3 C2 109.3(7) . . ?
N1 C1 C2 104.3(8) . . ?
N1 C1 Au1 119.6(6) . . ?
C2 C1 Au1 135.7(7) . . ?
N3 C2 C1 108.9(8) . . ?
N3 C2 C3 119.5(8) . . ?
C1 C2 C3 131.6(8) . . ?
C4 C3 C2 128.2(8) . . ?
C4 C3 S1 110.6(7) . . ?
C2 C3 S1 121.2(7) . . ?
C3 C4 C5 113.6(9) . . ?
C3 C4 H4A 123.2 . . ?
C5 C4 H4A 123.2 . . ?
C4 C5 C6 112.6(9) . . ?
C4 C5 H5A 123.7 . . ?
C6 C5 H5A 123.7 . . ?
C5 C6 C7 127.4(9) . . ?
C5 C6 S1 110.5(7) . . ?
C7 C6 S1 122.1(8) . . ?
C8 C7 C6 127.0(12) . . ?
C6 C7 S2' 121.5(14) . . ?
C8 C7 S2 111.0(10) . . ?
C6 C7 S2 121.6(8) . . ?
C6 C7 C8' 140.4(19) . . ?
S2' C7 C8' 98(2) . . ?
C12 C11 C16 119.7(9) . . ?
C12 C11 P1 118.0(8) . . ?
C16 C11 P1 122.3(8) . . ?
C11 C12 C13 120.7(10) . . ?
C11 C12 H12A 119.6 . . ?
C13 C12 H12A 119.6 . . ?
C14 C13 C12 119.4(10) . . ?
C14 C13 H13A 120.3 . . ?
C12 C13 H13A 120.3 . . ?
C15 C14 C13 120.2(9) . . ?
C15 C14 H14A 119.9 . . ?
C13 C14 H14A 119.9 . . ?
C14 C15 C16 121.0(10) . . ?
C14 C15 H15A 119.5 . . ?
C16 C15 H15A 119.5 . . ?
C15 C16 C11 118.8(10) . . ?
C15 C16 H16A 120.6 . . ?
C11 C16 H16A 120.6 . . ?
C26 C21 C22 118.2(10) . . ?
C26 C21 P1 118.8(8) . . ?
C22 C21 P1 123.0(8) . . ?
C23 C22 C21 119.5(11) . . ?
C23 C22 H22A 120.3 . . ?
C21 C22 H22A 120.3 . . ?
C24 C23 C22 122.4(13) . . ?
C24 C23 H23A 118.8 . . ?
C22 C23 H23A 118.8 . . ?
C23 C24 C25 118.6(11) . . ?
C23 C24 H24A 120.7 . . ?
C25 C24 H24A 120.7 . . ?
C26 C25 C24 119.5(11) . . ?
C26 C25 H25A 120.3 . . ?
C24 C25 H25A 120.3 . . ?
C25 C26 C21 121.7(12) . . ?
C25 C26 H26A 119.2 . . ?
C21 C26 H26A 119.2 . . ?
C32 C31 C36 118.7(9) . . ?
C32 C31 P1 123.1(7) . . ?
C36 C31 P1 118.2(7) . . ?
C31 C32 C33 119.3(10) . . ?
C31 C32 H32A 120.4 . . ?
C33 C32 H32A 120.4 . . ?
C34 C33 C32 120.0(11) . . ?
C34 C33 H33A 120.0 . . ?
C32 C33 H33A 120.0 . . ?
C33 C34 C35 121.7(11) . . ?
C33 C34 H34A 119.1 . . ?
C35 C34 H34A 119.1 . . ?
C36 C35 C34 118.1(11) . . ?
C36 C35 H35A 120.9 . . ?
C34 C35 H35A 120.9 . . ?
C35 C36 C31 121.9(10) . . ?
C35 C36 H36A 119.1 . . ?
C31 C36 H36A 119.1 . . ?
C46 C41 C42 118.8(9) . . ?
C46 C41 P2 118.2(7) . . ?
C42 C41 P2 123.0(8) . . ?
C43 C42 C41 120.5(11) . . ?
C43 C42 H42A 119.8 . . ?
C41 C42 H42A 119.8 . . ?
C44 C43 C42 120.3(10) . . ?
C44 C43 H43A 119.8 . . ?
C42 C43 H43A 119.8 . . ?
C43 C44 C45 119.5(10) . . ?
C43 C44 H44A 120.3 . . ?
C45 C44 H44A 120.3 . . ?
C44 C45 C46 120.4(10) . . ?
C44 C45 H45A 119.8 . . ?
C46 C45 H45A 119.8 . . ?
C41 C46 C45 120.4(9) . . ?
C41 C46 H46A 119.8 . . ?
C45 C46 H46A 119.8 . . ?
C56 C51 C52 120.1(9) . . ?
C56 C51 P2 120.9(7) . . ?
C52 C51 P2 119.0(7) . . ?
C53 C52 C51 119.6(9) . . ?
C53 C52 H52A 120.2 . . ?
C51 C52 H52A 120.2 . . ?
C52 C53 C54 120.5(9) . . ?
C52 C53 H53A 119.8 . . ?
C54 C53 H53A 119.8 . . ?
C55 C54 C53 119.3(9) . . ?
C55 C54 H54A 120.3 . . ?
C53 C54 H54A 120.3 . . ?
C54 C55 C56 120.5(10) . . ?
C54 C55 H55A 119.7 . . ?
C56 C55 H55A 119.7 . . ?
C51 C56 C55 120.0(10) . . ?
C51 C56 H56A 120.0 . . ?
C55 C56 H56A 120.0 . . ?
C66 C61 C62 120.7(10) . . ?
C66 C61 P2 122.7(8) . . ?
C62 C61 P2 116.5(7) . . ?
C63 C62 C61 118.2(10) . . ?
C63 C62 H62A 120.9 . . ?
C61 C62 H62A 120.9 . . ?
C64 C63 C62 122.6(12) . . ?
C64 C63 H63A 118.7 . . ?
C62 C63 H63A 118.7 . . ?
C63 C64 C65 118.4(11) . . ?
C63 C64 H64A 120.8 . . ?
C65 C64 H64A 120.8 . . ?
C66 C65 C64 120.2(10) . . ?
C66 C65 H65A 119.9 . . ?
C64 C65 H65A 119.9 . . ?
C61 C66 C65 119.9(11) . . ?
C61 C66 H66A 120.1 . . ?
C65 C66 H66A 120.1 . . ?

loop_
_geom_bond_atom_site_label_1
_geom_bond_atom_site_label_2
_geom_bond_distance
_geom_bond_site_symmetry_2
_geom_bond_publ_flag
Au1 C1 2.038(9) . ?
Au1 P1 2.287(2) . ?
Au2 N1 2.025(8) . ?
Au2 P2 2.238(2) . ?
S1 C6 1.720(10) . ?
S1 C3 1.738(9) . ?
S2 C10 1.658(14) . ?
S2 C7 1.705(12) . ?
C8 C7 1.35(2) . ?
C8 C9 1.461(19) . ?
C8 H8A 0.9500 . ?
C9 C10 1.318(19) . ?
C9 H9A 0.9500 . ?
C10 H10A 0.9500 . ?
S2' C7 1.58(2) . ?
S2' C10' 1.65(2) . ?
C8' C9' 1.47(3) . ?
C8' C7 1.72(6) . ?
C8' H8'A 0.9500 . ?
C9' C10' 1.32(3) . ?
C9' H9'A 0.9500 . ?
C10' H10B 0.9500 . ?
P1 C11 1.808(10) . ?
P1 C31 1.812(9) . ?
P1 C21 1.815(10) . ?
P2 C41 1.811(10) . ?
P2 C51 1.812(9) . ?
P2 C61 1.828(10) . ?
N1 C1 1.366(11) . ?
N1 N2 1.373(11) . ?
N2 N3 1.326(11) . ?
N3 C2 1.375(12) . ?
C1 C2 1.378(13) . ?
C2 C3 1.450(12) . ?
C3 C4 1.381(13) . ?
C4 C5 1.404(13) . ?
C4 H4A 0.9500 . ?
C5 C6 1.410(15) . ?
C5 H5A 0.9500 . ?
C6 C7 1.463(13) . ?
C11 C12 1.379(14) . ?
C11 C16 1.415(13) . ?
C12 C13 1.398(14) . ?
C12 H12A 0.9500 . ?
C13 C14 1.395(16) . ?
C13 H13A 0.9500 . ?
C14 C15 1.372(16) . ?
C14 H14A 0.9500 . ?
C15 C16 1.398(14) . ?
C15 H15A 0.9500 . ?
C16 H16A 0.9500 . ?
C21 C26 1.386(14) . ?
C21 C22 1.388(15) . ?
C22 C23 1.378(17) . ?
C22 H22A 0.9500 . ?
C23 C24 1.36(2) . ?
C23 H23A 0.9500 . ?
C24 C25 1.39(2) . ?
C24 H24A 0.9500 . ?
C25 C26 1.378(16) . ?
C25 H25A 0.9500 . ?
C26 H26A 0.9500 . ?
C31 C32 1.391(13) . ?
C31 C36 1.401(13) . ?
C32 C33 1.414(14) . ?
C32 H32A 0.9500 . ?
C33 C34 1.355(18) . ?
C33 H33A 0.9500 . ?
C34 C35 1.390(18) . ?
C34 H34A 0.9500 . ?
C35 C36 1.378(14) . ?
C35 H35A 0.9500 . ?
C36 H36A 0.9500 . ?
C41 C46 1.378(14) . ?
C41 C42 1.396(14) . ?
C42 C43 1.391(16) . ?
C42 H42A 0.9500 . ?
C43 C44 1.377(16) . ?
C43 H43A 0.9500 . ?
C44 C45 1.381(15) . ?
C44 H44A 0.9500 . ?
C45 C46 1.397(13) . ?
C45 H45A 0.9500 . ?
C46 H46A 0.9500 . ?
C51 C56 1.387(14) . ?
C51 C52 1.396(13) . ?
C52 C53 1.394(13) . ?
C52 H52A 0.9500 . ?
C53 C54 1.397(15) . ?
C53 H53A 0.9500 . ?
C54 C55 1.389(15) . ?
C54 H54A 0.9500 . ?
C55 C56 1.393(14) . ?
C55 H55A 0.9500 . ?
C56 H56A 0.9500 . ?
C61 C66 1.378(14) . ?
C61 C62 1.409(15) . ?
C62 C63 1.380(16) . ?
C62 H62A 0.9500 . ?
C63 C64 1.372(18) . ?
C63 H63A 0.9500 . ?
C64 C65 1.41(2) . ?
C64 H64A 0.9500 . ?
C65 C66 1.390(16) . ?
C65 H65A 0.9500 . ?
C66 H66A 0.9500 . ?

loop_
_publcif_info_cif.paper_type
?
